data_7116483
loop_
_publ_author_name
'Kreye, Markus'
'Freytag, Matthias'
'Jones, Peter G.'
'Williard, Paul G.'
'Bernskoetter, Wesley H.'
'Walter, Marc D.'

_publ_section_title
;
 Homolytic H2 cleavage by a mercury-bridged Ni(i) pincer complex
 [{(PNP)Ni}2{\m-Hg}].
;
_journal_issue 14
_journal_name_full 'Chemical communications (Cambridge, England)'
_journal_page_first 2946
_journal_paper_doi 10.1039/c4cc09743b
_journal_volume 51
_journal_year 2015
_chemical_formula_sum 'C22 H42 Br N Ni P2'
_chemical_formula_weight 521.13
_chemical_name_systematic
; 
 ? 
;
_space_group_IT_number 19
_symmetry_cell_setting orthorhombic
_symmetry_space_group_name_Hall 'P 2ac 2ab'
_symmetry_space_group_name_H-M 'P 21 21 21'
_atom_sites_solution_hydrogens geom
_atom_sites_solution_primary direct
_atom_sites_solution_secondary difmap
_audit_creation_method SHELXL-97
_audit_update_record
;
2014-12-02 deposited with the CCDC.
2015-01-08 downloaded from the CCDC.
;
_cell_angle_alpha 90.00
_cell_angle_beta 90.00
_cell_angle_gamma 90.00
_cell_formula_units_Z 4
_cell_length_a 11.4257(2)
_cell_length_b 14.4710(3)
_cell_length_c 15.0601(3)
_cell_measurement_reflns_used 33151
_cell_measurement_temperature 100(2)
_cell_measurement_theta_max 75.5700
_cell_measurement_theta_min 4.2190
_cell_volume 2490.06(8)
_computing_cell_refinement
; 
CrysAlisPro, Agilent Technologies, 
Version 1.171.36.28 (release 01-02-2013 CrysAlis171 .NET) 
(compiled Feb  1 2013,16:14:44) 
;
_computing_data_collection
; 
CrysAlisPro, Agilent Technologies, 
Version 1.171.36.28 (release 01-02-2013 CrysAlis171 .NET) 
(compiled Feb  1 2013,16:14:44) 
;
_computing_data_reduction
; 
CrysAlisPro, Agilent Technologies, 
Version 1.171.36.28 (release 01-02-2013 CrysAlis171 .NET) 
(compiled Feb  1 2013,16:14:44) 
;
_computing_molecular_graphics 'Bruker XP'
_computing_publication_material SHELXL-97
_computing_structure_refinement 'SHELXL-97 (Sheldrick, 1997)'
_computing_structure_solution 'SHELXS-97 (Sheldrick, 1990)'
_diffrn_ambient_temperature 100(2)
_diffrn_detector_area_resol_mean 10.3543
_diffrn_measured_fraction_theta_full 1.000
_diffrn_measured_fraction_theta_max 0.998
_diffrn_measurement_device_type 'Oxford Diffraction Xcalibur, Atlas, Nova'
_diffrn_measurement_method '\w scans'
_diffrn_radiation_monochromator mirror
_diffrn_radiation_source 'Nova (Cu) X-ray Source'
_diffrn_radiation_type 'Cu K\a'
_diffrn_radiation_wavelength 1.54184
_diffrn_reflns_av_R_equivalents 0.0535
_diffrn_reflns_av_sigmaI/netI 0.0218
_diffrn_reflns_limit_h_max 14
_diffrn_reflns_limit_h_min -14
_diffrn_reflns_limit_k_max 18
_diffrn_reflns_limit_k_min -18
_diffrn_reflns_limit_l_max 17
_diffrn_reflns_limit_l_min -18
_diffrn_reflns_number 52074
_diffrn_reflns_theta_full 75.00
_diffrn_reflns_theta_max 75.69
_diffrn_reflns_theta_min 4.24
_exptl_absorpt_coefficient_mu 4.257
_exptl_absorpt_correction_T_max 1.00000
_exptl_absorpt_correction_T_min 0.72361
_exptl_absorpt_correction_type multi-scan
_exptl_absorpt_process_details
; 
CrysAlisPro, Agilent Technologies, 
Version 1.171.36.28 (release 01-02-2013 CrysAlis171 .NET) 
(compiled Feb  1 2013,16:14:44) 
;
_exptl_crystal_colour 'intense red'
_exptl_crystal_density_diffrn 1.390
_exptl_crystal_density_method 'not measured'
_exptl_crystal_description irregular
_exptl_crystal_F_000 1096
_exptl_crystal_size_max 0.10
_exptl_crystal_size_mid 0.08
_exptl_crystal_size_min 0.05
_refine_diff_density_max 0.955
_refine_diff_density_min -0.623
_refine_diff_density_rms 0.055
_refine_ls_abs_structure_details 'Flack H D (1983), Acta Cryst. A39, 876-881'
_refine_ls_abs_structure_Flack -0.011(14)
_refine_ls_extinction_method none
_refine_ls_goodness_of_fit_ref 1.034
_refine_ls_hydrogen_treatment constr
_refine_ls_matrix_type full
_refine_ls_number_parameters 256
_refine_ls_number_reflns 5154
_refine_ls_number_restraints 0
_refine_ls_restrained_S_all 1.034
_refine_ls_R_factor_all 0.0252
_refine_ls_R_factor_gt 0.0241
_refine_ls_shift/su_max 0.001
_refine_ls_shift/su_mean 0.000
_refine_ls_structure_factor_coef Fsqd
_refine_ls_weighting_details 'calc w=1/[\s^2^(Fo^2^)+(0.0311P)^2^+1.4708P] where P=(Fo^2^+2Fc^2^)/3'
_refine_ls_weighting_scheme calc
_refine_ls_wR_factor_gt 0.0593
_refine_ls_wR_factor_ref 0.0599
_reflns_number_gt 4997
_reflns_number_total 5154
_reflns_threshold_expression >2sigma(I)
_cod_data_source_file c4cc09743b3.cif
_cod_data_source_block mk97
_cod_database_code 7116483

loop_
_symmetry_equiv_pos_as_xyz
'x, y, z'
'-x+1/2, -y, z+1/2'
'-x, y+1/2, -z+1/2'
'x+1/2, -y+1/2, -z'

loop_
_atom_site_label
_atom_site_type_symbol
_atom_site_fract_x
_atom_site_fract_y
_atom_site_fract_z
_atom_site_U_iso_or_equiv
_atom_site_adp_type
_atom_site_occupancy
_atom_site_symmetry_multiplicity
_atom_site_calc_flag
_atom_site_refinement_flags
Ni Ni 0.75211(3) 0.30066(2) 0.26864(2) 0.01412(8) Uani 1 1 d .
Br Br 0.71795(2) 0.439409(16) 0.196294(17) 0.02837(7) Uani 1 1 d .
P1 P 0.60040(5) 0.22344(3) 0.21048(3) 0.01392(10) Uani 1 1 d .
P2 P 0.90017(5) 0.35534(4) 0.34919(3) 0.01397(10) Uani 1 1 d .
N N 0.78178(16) 0.19117(12) 0.32820(11) 0.0157(3) Uani 1 1 d .
C1 C 0.70713(19) 0.11618(14) 0.33359(14) 0.0156(4) Uani 1 1 d .
C2 C 0.7476(2) 0.05661(15) 0.39784(13) 0.0190(4) Uani 1 1 d .
H2 H 0.7125 0.0000 0.4153 0.023 Uiso 1 1 calc R
C3 C 0.8519(2) 0.09555(15) 0.43331(16) 0.0212(5) Uani 1 1 d .
H3 H 0.8994 0.0700 0.4789 0.025 Uiso 1 1 calc R
C4 C 0.87085(19) 0.17725(15) 0.38889(14) 0.0170(4) Uani 1 1 d .
C5 C 0.6035(2) 0.11383(15) 0.27372(16) 0.0212(4) Uani 1 1 d .
H5A H 0.5309 0.1071 0.3090 0.025 Uiso 1 1 calc R
H5B H 0.6093 0.0607 0.2325 0.025 Uiso 1 1 calc R
C6 C 0.6193(2) 0.18812(16) 0.09154(15) 0.0212(5) Uani 1 1 d .
C7 C 0.7389(3) 0.1392(2) 0.08888(19) 0.0390(6) Uani 1 1 d .
H7A H 0.7548 0.1180 0.0283 0.059 Uiso 1 1 calc R
H7B H 0.7377 0.0860 0.1292 0.059 Uiso 1 1 calc R
H7C H 0.8002 0.1824 0.1075 0.059 Uiso 1 1 calc R
C8 C 0.6259(3) 0.27132(19) 0.02941(17) 0.0354(7) Uani 1 1 d .
H8A H 0.6849 0.3148 0.0514 0.053 Uiso 1 1 calc R
H8B H 0.5495 0.3020 0.0272 0.053 Uiso 1 1 calc R
H8C H 0.6476 0.2506 -0.0303 0.053 Uiso 1 1 calc R
C9 C 0.5240(3) 0.12172(18) 0.05920(17) 0.0307(6) Uani 1 1 d .
H9A H 0.4493 0.1547 0.0550 0.046 Uiso 1 1 calc R
H9B H 0.5163 0.0704 0.1013 0.046 Uiso 1 1 calc R
H9C H 0.5454 0.0975 0.0006 0.046 Uiso 1 1 calc R
C10 C 0.45135(19) 0.27181(15) 0.23550(15) 0.0182(4) Uani 1 1 d .
C11 C 0.4184(2) 0.35026(18) 0.17137(18) 0.0291(6) Uani 1 1 d .
H11A H 0.4052 0.3247 0.1119 0.044 Uiso 1 1 calc R
H11B H 0.4822 0.3955 0.1691 0.044 Uiso 1 1 calc R
H11C H 0.3468 0.3806 0.1922 0.044 Uiso 1 1 calc R
C12 C 0.3530(2) 0.19997(17) 0.23371(19) 0.0270(5) Uani 1 1 d .
H12A H 0.2785 0.2299 0.2482 0.041 Uiso 1 1 calc R
H12B H 0.3694 0.1515 0.2774 0.041 Uiso 1 1 calc R
H12C H 0.3481 0.1725 0.1744 0.041 Uiso 1 1 calc R
C13 C 0.4633(2) 0.3109(2) 0.32996(17) 0.0300(6) Uani 1 1 d .
H13A H 0.5182 0.3629 0.3295 0.045 Uiso 1 1 calc R
H13B H 0.4927 0.2626 0.3697 0.045 Uiso 1 1 calc R
H13C H 0.3867 0.3321 0.3509 0.045 Uiso 1 1 calc R
C14 C 0.9652(2) 0.24745(15) 0.39192(16) 0.0203(5) Uani 1 1 d .
H14A H 1.0321 0.2282 0.3544 0.024 Uiso 1 1 calc R
H14B H 0.9933 0.2561 0.4536 0.024 Uiso 1 1 calc R
C15 C 1.0249(2) 0.41619(16) 0.29302(16) 0.0215(5) Uani 1 1 d .
C16 C 1.0367(2) 0.36956(19) 0.20154(18) 0.0312(6) Uani 1 1 d .
H16A H 0.9642 0.3783 0.1678 0.047 Uiso 1 1 calc R
H16B H 1.0513 0.3033 0.2095 0.047 Uiso 1 1 calc R
H16C H 1.1022 0.3974 0.1691 0.047 Uiso 1 1 calc R
C17 C 1.0024(2) 0.51965(17) 0.27947(17) 0.0270(5) Uani 1 1 d .
H17A H 1.0011 0.5508 0.3373 0.040 Uiso 1 1 calc R
H17B H 0.9269 0.5283 0.2498 0.040 Uiso 1 1 calc R
H17C H 1.0648 0.5460 0.2427 0.040 Uiso 1 1 calc R
C18 C 1.1408(2) 0.40393(18) 0.34351(18) 0.0267(5) Uani 1 1 d .
H18A H 1.2043 0.4334 0.3101 0.040 Uiso 1 1 calc R
H18B H 1.1576 0.3379 0.3504 0.040 Uiso 1 1 calc R
H18C H 1.1344 0.4327 0.4022 0.040 Uiso 1 1 calc R
C19 C 0.84782(19) 0.41794(15) 0.45050(14) 0.0171(4) Uani 1 1 d .
C20 C 0.7709(2) 0.50081(16) 0.42572(15) 0.0235(5) Uani 1 1 d .
H20A H 0.7409 0.5298 0.4799 0.035 Uiso 1 1 calc R
H20B H 0.7052 0.4798 0.3891 0.035 Uiso 1 1 calc R
H20C H 0.8175 0.5458 0.3923 0.035 Uiso 1 1 calc R
C21 C 0.7703(2) 0.35000(16) 0.50338(15) 0.0224(5) Uani 1 1 d .
H21A H 0.8177 0.2973 0.5229 0.034 Uiso 1 1 calc R
H21B H 0.7064 0.3280 0.4655 0.034 Uiso 1 1 calc R
H21C H 0.7377 0.3816 0.5553 0.034 Uiso 1 1 calc R
C22 C 0.9493(2) 0.44978(18) 0.50929(15) 0.0219(5) Uani 1 1 d .
H22A H 0.9949 0.4969 0.4779 0.033 Uiso 1 1 calc R
H22B H 0.9997 0.3969 0.5231 0.033 Uiso 1 1 calc R
H22C H 0.9183 0.4759 0.5645 0.033 Uiso 1 1 calc R

loop_
_atom_site_aniso_label
_atom_site_aniso_U_11
_atom_site_aniso_U_22
_atom_site_aniso_U_33
_atom_site_aniso_U_23
_atom_site_aniso_U_13
_atom_site_aniso_U_12
Ni 0.01820(17) 0.01153(16) 0.01264(16) 0.00261(12) -0.00355(13) -0.00140(13)
Br 0.04000(14) 0.01665(10) 0.02846(12) 0.00969(9) -0.01804(11) -0.00760(10)
P1 0.0178(2) 0.0114(2) 0.0126(2) 0.00090(18) -0.00235(19) -0.00015(18)
P2 0.0153(2) 0.0154(2) 0.0113(2) -0.0009(2) -0.0003(2) -0.0001(2)
N 0.0180(8) 0.0159(8) 0.0131(8) 0.0001(6) 0.0000(7) 0.0018(7)
C1 0.0178(10) 0.0141(9) 0.0148(9) 0.0012(7) 0.0022(8) 0.0010(8)
C2 0.0273(11) 0.0134(9) 0.0163(9) 0.0034(8) 0.0010(8) 0.0033(9)
C3 0.0308(12) 0.0158(10) 0.0169(10) 0.0029(8) -0.0072(9) 0.0055(9)
C4 0.0200(10) 0.0159(10) 0.0150(10) -0.0023(8) -0.0018(8) 0.0060(8)
C5 0.0228(10) 0.0186(10) 0.0223(11) 0.0062(9) -0.0051(9) -0.0023(9)
C6 0.0283(12) 0.0168(10) 0.0186(11) -0.0030(9) -0.0001(9) -0.0004(9)
C7 0.0362(15) 0.0430(15) 0.0378(15) -0.0149(13) 0.0057(12) 0.0114(13)
C8 0.064(2) 0.0247(12) 0.0172(12) -0.0006(10) 0.0069(12) -0.0032(13)
C9 0.0441(15) 0.0280(13) 0.0201(12) -0.0061(10) -0.0034(11) -0.0103(11)
C10 0.0198(10) 0.0162(10) 0.0187(10) 0.0006(8) 0.0012(8) -0.0005(8)
C11 0.0253(12) 0.0262(12) 0.0358(14) 0.0079(11) 0.0030(10) 0.0094(10)
C12 0.0180(10) 0.0246(11) 0.0386(14) -0.0028(11) 0.0007(10) -0.0017(9)
C13 0.0296(13) 0.0375(14) 0.0229(12) -0.0092(11) 0.0073(10) -0.0038(11)
C14 0.0195(11) 0.0200(11) 0.0215(11) -0.0013(9) -0.0043(9) 0.0034(9)
C15 0.0204(10) 0.0266(11) 0.0174(10) -0.0023(9) 0.0030(9) -0.0055(8)
C16 0.0337(13) 0.0387(14) 0.0213(12) -0.0072(12) 0.0108(11) -0.0112(11)
C17 0.0299(12) 0.0267(12) 0.0243(12) 0.0044(10) 0.0011(10) -0.0115(10)
C18 0.0143(10) 0.0323(12) 0.0335(13) -0.0081(11) 0.0050(10) -0.0030(9)
C19 0.0153(10) 0.0196(10) 0.0165(10) -0.0021(8) 0.0000(8) 0.0027(8)
C20 0.0247(12) 0.0212(10) 0.0245(11) -0.0030(9) -0.0015(9) 0.0068(9)
C21 0.0224(11) 0.0270(11) 0.0177(10) -0.0006(9) 0.0033(9) 0.0014(9)
C22 0.0215(10) 0.0276(12) 0.0168(10) -0.0071(9) -0.0035(8) 0.0025(10)

loop_
_atom_type_symbol
_atom_type_description
_atom_type_scat_dispersion_real
_atom_type_scat_dispersion_imag
_atom_type_scat_source
C C 0.0181 0.0091 'International Tables Vol C Tables 4.2.6.8 and 6.1.1.4'
H H 0.0000 0.0000 'International Tables Vol C Tables 4.2.6.8 and 6.1.1.4'
N N 0.0311 0.0180 'International Tables Vol C Tables 4.2.6.8 and 6.1.1.4'
P P 0.2955 0.4335 'International Tables Vol C Tables 4.2.6.8 and 6.1.1.4'
Ni Ni -3.0029 0.5091 'International Tables Vol C Tables 4.2.6.8 and 6.1.1.4'
Br Br -0.6763 1.2805 'International Tables Vol C Tables 4.2.6.8 and 6.1.1.4'

loop_
_geom_angle_atom_site_label_1
_geom_angle_atom_site_label_2
_geom_angle_atom_site_label_3
_geom_angle
N Ni P2 84.32(6)
N Ni P1 84.51(6)
P2 Ni P1 167.90(2)
N Ni Br 178.67(6)
P2 Ni Br 94.371(19)
P1 Ni Br 96.778(19)
C5 P1 C6 104.82(10)
C5 P1 C10 103.50(11)
C6 P1 C10 113.41(10)
C5 P1 Ni 102.21(7)
C6 P1 Ni 114.86(8)
C10 P1 Ni 115.90(7)
C14 P2 C19 104.71(10)
C14 P2 C15 104.38(11)
C19 P2 C15 112.51(10)
C14 P2 Ni 101.27(7)
C19 P2 Ni 111.91(7)
C15 P2 Ni 119.86(8)
C1 N C4 107.51(17)
C1 N Ni 125.94(15)
C4 N Ni 125.42(15)
C2 C1 N 108.99(19)
C2 C1 C5 132.8(2)
N C1 C5 118.23(18)
C1 C2 C3 107.32(19)
C4 C3 C2 106.8(2)
C3 C4 N 109.3(2)
C3 C4 C14 133.5(2)
N C4 C14 117.13(19)
C1 C5 P1 107.90(15)
C8 C6 C9 109.6(2)
C8 C6 C7 107.6(2)
C9 C6 C7 109.5(2)
C8 C6 P1 112.10(16)
C9 C6 P1 113.15(17)
C7 C6 P1 104.61(17)
C12 C10 C13 109.4(2)
C12 C10 C11 108.1(2)
C13 C10 C11 109.4(2)
C12 C10 P1 114.13(15)
C13 C10 P1 104.00(16)
C11 C10 P1 111.77(16)
C4 C14 P2 106.03(15)
C17 C15 C18 108.83(19)
C17 C15 C16 108.9(2)
C18 C15 C16 108.4(2)
C17 C15 P2 113.03(16)
C18 C15 P2 112.15(16)
C16 C15 P2 105.34(15)
C22 C19 C20 109.86(18)
C22 C19 C21 109.13(19)
C20 C19 C21 107.17(18)
C22 C19 P2 112.03(15)
C20 C19 P2 111.30(15)
C21 C19 P2 107.18(15)

loop_
_geom_bond_atom_site_label_1
_geom_bond_atom_site_label_2
_geom_bond_distance
Ni N 1.8520(18)
Ni P2 2.2270(6)
Ni P1 2.2407(6)
Ni Br 2.3175(4)
P1 C5 1.851(2)
P1 C6 1.875(2)
P1 C10 1.879(2)
P2 C14 1.845(2)
P2 C19 1.872(2)
P2 C15 1.876(2)
N C1 1.383(3)
N C4 1.383(3)
C1 C2 1.376(3)
C1 C5 1.489(3)
C2 C3 1.422(3)
C3 C4 1.375(3)
C4 C14 1.482(3)
C6 C8 1.527(3)
C6 C9 1.531(3)
C6 C7 1.540(4)
C10 C12 1.531(3)
C10 C13 1.537(3)
C10 C11 1.537(3)
C15 C17 1.533(3)
C15 C18 1.538(3)
C15 C16 1.540(3)
C19 C22 1.530(3)
C19 C20 1.533(3)
C19 C21 1.544(3)

loop_
_geom_torsion_atom_site_label_1
_geom_torsion_atom_site_label_2
_geom_torsion_atom_site_label_3
_geom_torsion_atom_site_label_4
_geom_torsion
N Ni P1 C5 6.89(10)
P2 Ni P1 C5 -15.79(16)
Br Ni P1 C5 -172.79(8)
N Ni P1 C6 -105.99(10)
P2 Ni P1 C6 -128.67(14)
Br Ni P1 C6 74.34(8)
N Ni P1 C10 118.64(10)
P2 Ni P1 C10 95.96(15)
Br Ni P1 C10 -61.04(8)
N Ni P2 C14 13.92(9)
P1 Ni P2 C14 36.61(15)
Br Ni P2 C14 -166.30(8)
N Ni P2 C19 -97.13(9)
P1 Ni P2 C19 -74.44(15)
Br Ni P2 C19 82.65(8)
N Ni P2 C15 127.90(10)
P1 Ni P2 C15 150.59(14)
Br Ni P2 C15 -52.32(9)
P2 Ni N C1 163.78(17)
P1 Ni N C1 -11.57(16)
Br Ni N C1 154(3)
P2 Ni N C4 -2.57(16)
P1 Ni N C4 -177.91(17)
Br Ni N C4 -12(3)
C4 N C1 C2 1.0(2)
Ni N C1 C2 -167.39(14)
C4 N C1 C5 -179.39(19)
Ni N C1 C5 12.3(3)
N C1 C2 C3 -0.5(2)
C5 C1 C2 C3 180.0(2)
C1 C2 C3 C4 -0.2(3)
C2 C3 C4 N 0.8(3)
C2 C3 C4 C14 -177.1(2)
C1 N C4 C3 -1.1(2)
Ni N C4 C3 167.33(15)
C1 N C4 C14 177.19(18)
Ni N C4 C14 -14.4(3)
C2 C1 C5 P1 175.7(2)
N C1 C5 P1 -3.8(2)
C6 P1 C5 C1 116.80(17)
C10 P1 C5 C1 -124.11(16)
Ni P1 C5 C1 -3.34(17)
C5 P1 C6 C8 -176.7(2)
C10 P1 C6 C8 71.1(2)
Ni P1 C6 C8 -65.4(2)
C5 P1 C6 C9 58.8(2)
C10 P1 C6 C9 -53.4(2)
Ni P1 C6 C9 170.08(15)
C5 P1 C6 C7 -60.36(19)
C10 P1 C6 C7 -172.55(17)
Ni P1 C6 C7 50.96(18)
C5 P1 C10 C12 -42.5(2)
C6 P1 C10 C12 70.5(2)
Ni P1 C10 C12 -153.51(15)
C5 P1 C10 C13 76.57(17)
C6 P1 C10 C13 -170.44(15)
Ni P1 C10 C13 -34.43(17)
C5 P1 C10 C11 -165.55(17)
C6 P1 C10 C11 -52.6(2)
Ni P1 C10 C11 83.45(17)
C3 C4 C14 P2 -157.4(2)
N C4 C14 P2 24.8(2)
C19 P2 C14 C4 93.34(16)
C15 P2 C14 C4 -148.24(15)
Ni P2 C14 C4 -23.13(16)
C14 P2 C15 C17 -161.09(17)
C19 P2 C15 C17 -48.1(2)
Ni P2 C15 C17 86.59(17)
C14 P2 C15 C18 -37.60(19)
C19 P2 C15 C18 75.36(19)
Ni P2 C15 C18 -149.92(14)
C14 P2 C15 C16 80.14(18)
C19 P2 C15 C16 -166.90(16)
Ni P2 C15 C16 -32.18(19)
C14 P2 C19 C22 67.19(18)
C15 P2 C19 C22 -45.57(19)
Ni P2 C19 C22 176.05(14)
C14 P2 C19 C20 -169.37(16)
C15 P2 C19 C20 77.87(18)
Ni P2 C19 C20 -60.51(17)
C14 P2 C19 C21 -52.49(17)
C15 P2 C19 C21 -165.25(15)
Ni P2 C19 C21 56.37(16)
